data_4342027
loop_
_publ_author_name
'Eich, Andreas'
'Bredow, Thomas'
'Beck, Johannes'

_publ_section_title
;
 Mixed pentele-chalcogen cationic chains from aluminum and gallium halide
 melts.
;
_journal_issue 2
_journal_name_full 'Inorganic chemistry'
_journal_page_first 484
_journal_page_last 491
_journal_paper_doi 10.1021/ic502199v
_journal_volume 54
_journal_year 2015
_chemical_compound_source 'synthesis as described'
_chemical_formula_moiety 'Sb4 Te4, 2(Cl4 Ga)'
_chemical_formula_sum 'Cl8 Ga2 Sb4 Te4'
_chemical_formula_weight 1420.44
_chemical_name_systematic
;
 ?
;
_space_group_IT_number 2
_symmetry_cell_setting triclinic
_symmetry_Int_Tables_number 2
_symmetry_space_group_name_Hall '-P 1'
_symmetry_space_group_name_H-M 'P -1'
_audit_conform_dict_location ftp://ftp.iucr.org/pub/cif_core.dic
_audit_conform_dict_name cif_core.dic
_audit_conform_dict_version 2.4.3
_audit_creation_date 2014-09-11T12:39:41-00:00
_audit_creation_method 'WinGX routine CIF_UPDATE'
_cell_angle_alpha 75.3720(10)
_cell_angle_beta 87.8310(10)
_cell_angle_gamma 88.5560(10)
_cell_formula_units_Z 4
_cell_length_a 9.4444(2)
_cell_length_b 13.4186(2)
_cell_length_c 17.9179(3)
_cell_measurement_reflns_used 52936
_cell_measurement_temperature 123(2)
_cell_measurement_theta_max 27.48
_cell_measurement_theta_min 2.91
_cell_measurement_wavelength 0.71073
_cell_volume 2195.28(7)
_computing_cell_refinement 'HKL Scalepack (Otwinowski & Minor 1997)'
_computing_data_collection 'Collect (Bruker AXS BV, 1997-2004)'
_computing_data_reduction 'HKL Denzo and Scalepack (Otwinowski & Minor 1997)'
_computing_molecular_graphics 'Ortep-3 for Windows (Farrugia, 1997)'
_computing_publication_material 'WinGX publication routines (Farrugia, 1999)'
_computing_structure_refinement 'SHELXL-2013 (Sheldrick, 2013)'
_diffrn_ambient_temperature 123(2)
_diffrn_detector 'CCD plate'
_diffrn_detector_area_resol_mean 9
_diffrn_measured_fraction_theta_full 0.998
_diffrn_measured_fraction_theta_max 0.996
_diffrn_measurement_device '95mm CCD camera on \k-goniostat'
_diffrn_measurement_device_type KappaCCD
_diffrn_measurement_method 'CCD rotation images, thick slices'
_diffrn_orient_matrix_type 'by Bruker AXS Collect from scalepack cell'
_diffrn_orient_matrix_UB_11 -0.049398
_diffrn_orient_matrix_UB_12 -0.067366
_diffrn_orient_matrix_UB_13 0.017445
_diffrn_orient_matrix_UB_21 0.006289
_diffrn_orient_matrix_UB_22 0.003313
_diffrn_orient_matrix_UB_23 0.054906
_diffrn_orient_matrix_UB_31 -0.093544
_diffrn_orient_matrix_UB_32 0.037208
_diffrn_orient_matrix_UB_33 -0.003393
_diffrn_radiation_monochromator 'horizonally mounted graphite crystal'
_diffrn_radiation_probe x-ray
_diffrn_radiation_type MoK\a
_diffrn_radiation_wavelength 0.71073
_diffrn_reflns_av_R_equivalents 0.0825
_diffrn_reflns_Laue_measured_fraction_full 0.998
_diffrn_reflns_Laue_measured_fraction_max 0.996
_diffrn_reflns_limit_h_max 12
_diffrn_reflns_limit_h_min -12
_diffrn_reflns_limit_k_max 17
_diffrn_reflns_limit_k_min -17
_diffrn_reflns_limit_l_max 23
_diffrn_reflns_limit_l_min -23
_diffrn_reflns_number 81469
_diffrn_reflns_point_group_measured_fraction_full 0.998
_diffrn_reflns_point_group_measured_fraction_max 0.996
_diffrn_reflns_theta_full 25.242
_diffrn_reflns_theta_max 27.541
_diffrn_reflns_theta_min 3.061
_diffrn_source 'Enraf Nonius FR590'
_exptl_absorpt_coefficient_mu 13.437
_exptl_absorpt_correction_T_max 0.479
_exptl_absorpt_correction_T_min 0.384
_exptl_absorpt_correction_type multi-scan
_exptl_absorpt_process_details
;
        [c.f. r.h. blessing, acta cryst. (1995), a51, 33-38]
;
_exptl_crystal_colour black
_exptl_crystal_density_diffrn 4.298
_exptl_crystal_density_method 'not measured'
_exptl_crystal_description rod
_exptl_crystal_F_000 2440
_exptl_crystal_size_max 0.09
_exptl_crystal_size_mid 0.012
_exptl_crystal_size_min 0.01
_refine_diff_density_max 2.25
_refine_diff_density_min -2.122
_refine_diff_density_rms 0.318
_refine_ls_extinction_method none
_refine_ls_goodness_of_fit_ref 1.066
_refine_ls_hydrogen_treatment undef
_refine_ls_matrix_type full
_refine_ls_number_constraints 0
_refine_ls_number_parameters 325
_refine_ls_number_reflns 10105
_refine_ls_number_restraints 0
_refine_ls_restrained_S_all 1.066
_refine_ls_R_factor_all 0.0608
_refine_ls_R_factor_gt 0.0361
_refine_ls_shift/su_max 0.001
_refine_ls_shift/su_mean 0
_refine_ls_structure_factor_coef Fsqd
_refine_ls_weighting_details 'w=1/[\s^2^(Fo^2^)+(0.0290P)^2^+5.6260P] where P=(Fo^2^+2Fc^2^)/3'
_refine_ls_weighting_scheme calc
_refine_ls_wR_factor_gt 0.0659
_refine_ls_wR_factor_ref 0.073
_reflns_number_gt 7648
_reflns_number_total 10105
_reflns_threshold_expression 'I > 2\s(I)'
_cod_data_source_file ic502199v_si_001.cif
_cod_data_source_block Sb2Te2GaCl4
_cod_depositor_comments 'Adding full bibliography for 4342027--4342032.cif.'
_cod_database_code 4342027
_shelx_estimated_absorpt_t_min 0.378
_shelx_estimated_absorpt_t_max 0.877

loop_
_symmetry_equiv_pos_as_xyz
'x, y, z'
'-x, -y, -z'

loop_
_atom_site_label
_atom_site_type_symbol
_atom_site_fract_x
_atom_site_fract_y
_atom_site_fract_z
_atom_site_U_iso_or_equiv
_atom_site_adp_type
_atom_site_occupancy
_atom_site_calc_flag
Te1A Te 0.62532(6) 0.01097(4) 0.08877(3) 0.01973(12) Uani 1 d
Te2A Te 0.54965(5) 0.26876(4) -0.08711(3) 0.01623(11) Uani 1 d
Te3A Te 0.43026(5) 0.24946(4) 0.13579(3) 0.01562(11) Uani 1 d
Te4A Te 0.69512(5) 0.48749(4) 0.03994(3) 0.01580(11) Uani 1 d
Sb1A Sb 0.33016(6) 0.01127(4) 0.06351(3) 0.02038(12) Uani 1 d
Sb2A Sb 0.29371(6) 0.23347(4) 0.00107(3) 0.01880(12) Uani 1 d
Sb3A Sb 0.68780(5) 0.23455(4) 0.05313(3) 0.01845(12) Uani 1 d
Sb4A Sb 0.57837(6) 0.51678(4) -0.10632(3) 0.01691(12) Uani 1 d
Te1B Te 0.93963(5) 0.00612(4) 0.61132(3) 0.01655(11) Uani 1 d
Te2B Te 1.15860(5) 0.24684(4) 0.46976(3) 0.01650(11) Uani 1 d
Te3B Te 0.77438(5) 0.27918(4) 0.56397(3) 0.01477(11) Uani 1 d
Te4B Te 1.05229(5) 0.46649(4) 0.61383(3) 0.01660(11) Uani 1 d
Sb1B Sb 1.18863(5) -0.04683(4) 0.53446(3) 0.01691(12) Uani 1 d
Sb2B Sb 1.04364(6) 0.21215(4) 0.62059(3) 0.01697(12) Uani 1 d
Sb3B Sb 0.87931(6) 0.26601(4) 0.41654(3) 0.01745(12) Uani 1 d
Sb4B Sb 0.80304(5) 0.50947(4) 0.53048(3) 0.01677(12) Uani 1 d
Ga1 Ga 0.47990(9) -0.00079(7) 0.66270(5) 0.01758(19) Uani 1 d
Cl11 Cl 0.2654(2) 0.01898(16) 0.70808(12) 0.0238(4) Uani 1 d
Cl12 Cl 0.5033(2) 0.10847(16) 0.55018(11) 0.0256(5) Uani 1 d
Cl13 Cl 0.5095(2) -0.15640(16) 0.65025(12) 0.0273(5) Uani 1 d
Cl14 Cl 0.6301(2) 0.03362(18) 0.74071(12) 0.0287(5) Uani 1 d
Ga2 Ga 0.00411(9) 0.25292(7) 0.18693(5) 0.01828(19) Uani 1 d
Cl21 Cl 0.1389(2) 0.2883(2) 0.27204(13) 0.0337(5) Uani 1 d
Cl22 Cl 0.0389(2) 0.36854(16) 0.07886(12) 0.0247(4) Uani 1 d
Cl23 Cl -0.2168(2) 0.25381(16) 0.22578(11) 0.0226(4) Uani 1 d
Cl24 Cl 0.0561(2) 0.10286(17) 0.16669(13) 0.0299(5) Uani 1 d
Ga3 Ga 0.01617(9) 0.75465(7) 0.14317(5) 0.01764(19) Uani 1 d
Cl31 Cl 0.1518(2) 0.79642(16) 0.22506(11) 0.0245(4) Uani 1 d
Cl32 Cl 0.0405(2) 0.87103(17) 0.03241(12) 0.0286(5) Uani 1 d
Cl33 Cl -0.2035(2) 0.75937(17) 0.18151(12) 0.0260(5) Uani 1 d
Cl34 Cl 0.0789(2) 0.60714(17) 0.12345(14) 0.0337(5) Uani 1 d
Ga4 Ga 0.53335(9) 0.52435(7) 0.32926(5) 0.01933(19) Uani 1 d
Cl41 Cl 0.6680(2) 0.50121(17) 0.23449(12) 0.0267(5) Uani 1 d
Cl42 Cl 0.5962(2) 0.65609(17) 0.36969(13) 0.0294(5) Uani 1 d
Cl43 Cl 0.5429(2) 0.38710(17) 0.42594(12) 0.0303(5) Uani 1 d
Cl44 Cl 0.3144(2) 0.54347(17) 0.29285(12) 0.0265(5) Uani 1 d

loop_
_atom_site_aniso_label
_atom_site_aniso_U_11
_atom_site_aniso_U_22
_atom_site_aniso_U_33
_atom_site_aniso_U_23
_atom_site_aniso_U_13
_atom_site_aniso_U_12
Te1A 0.0265(3) 0.0169(3) 0.0168(3) -0.0060(2) -0.0040(2) 0.0044(2)
Te2A 0.0185(3) 0.0155(3) 0.0150(3) -0.0047(2) 0.0007(2) -0.0001(2)
Te3A 0.0180(3) 0.0146(2) 0.0144(3) -0.0041(2) 0.0010(2) -0.0004(2)
Te4A 0.0163(3) 0.0156(2) 0.0153(3) -0.0037(2) 0.0003(2) 0.0001(2)
Sb1A 0.0212(3) 0.0203(3) 0.0220(3) -0.0103(2) 0.0075(2) -0.0067(2)
Sb2A 0.0149(3) 0.0233(3) 0.0206(3) -0.0100(2) -0.0011(2) 0.0010(2)
Sb3A 0.0149(3) 0.0232(3) 0.0193(3) -0.0091(2) -0.0022(2) 0.0017(2)
Sb4A 0.0187(3) 0.0179(3) 0.0140(3) -0.0043(2) 0.0026(2) 0.0009(2)
Te1B 0.0179(3) 0.0158(3) 0.0163(3) -0.0048(2) 0.0001(2) 0.0003(2)
Te2B 0.0162(3) 0.0162(3) 0.0174(3) -0.0052(2) 0.0012(2) 0.0002(2)
Te3B 0.0142(2) 0.0148(2) 0.0156(3) -0.0046(2) -0.0001(2) 0.00015(19)
Te4B 0.0164(3) 0.0168(3) 0.0166(3) -0.0041(2) -0.0010(2) -0.0003(2)
Sb1B 0.0149(3) 0.0184(3) 0.0191(3) -0.0077(2) -0.0022(2) -0.0001(2)
Sb2B 0.0166(3) 0.0204(3) 0.0146(3) -0.0055(2) -0.0029(2) 0.0018(2)
Sb3B 0.0189(3) 0.0187(3) 0.0148(3) -0.0045(2) -0.0020(2) 0.0019(2)
Sb4B 0.0147(3) 0.0173(3) 0.0180(3) -0.0042(2) 0.0008(2) 0.0009(2)
Ga1 0.0163(4) 0.0224(5) 0.0145(4) -0.0051(4) -0.0014(4) -0.0022(4)
Cl11 0.0185(10) 0.0310(11) 0.0226(11) -0.0082(9) -0.0002(8) 0.0031(8)
Cl12 0.0317(12) 0.0259(11) 0.0183(10) -0.0027(8) -0.0016(9) -0.0101(9)
Cl13 0.0361(12) 0.0256(11) 0.0200(10) -0.0062(9) -0.0001(9) 0.0054(9)
Cl14 0.0230(11) 0.0439(13) 0.0209(11) -0.0103(10) -0.0033(9) -0.0079(9)
Ga2 0.0162(4) 0.0246(5) 0.0143(4) -0.0054(4) -0.0007(4) 0.0015(4)
Cl21 0.0240(11) 0.0579(15) 0.0245(11) -0.0197(11) -0.0031(9) -0.0032(10)
Cl22 0.0218(10) 0.0274(11) 0.0213(10) -0.0005(9) 0.0059(8) 0.0000(9)
Cl23 0.0164(10) 0.0312(11) 0.0209(10) -0.0080(9) 0.0030(8) -0.0017(8)
Cl24 0.0353(12) 0.0272(11) 0.0271(12) -0.0079(9) 0.0020(10) 0.0091(10)
Ga3 0.0168(4) 0.0207(5) 0.0161(4) -0.0059(4) -0.0007(4) 0.0000(4)
Cl31 0.0246(11) 0.0325(11) 0.0185(10) -0.0097(9) -0.0011(8) -0.0061(9)
Cl32 0.0264(11) 0.0370(12) 0.0182(10) 0.0012(9) -0.0008(9) -0.0055(9)
Cl33 0.0172(10) 0.0341(12) 0.0259(11) -0.0069(9) 0.0019(8) 0.0007(9)
Cl34 0.0322(12) 0.0314(12) 0.0439(14) -0.0212(11) -0.0083(11) 0.0092(10)
Ga4 0.0170(5) 0.0265(5) 0.0140(4) -0.0046(4) -0.0011(4) 0.0042(4)
Cl41 0.0238(11) 0.0376(12) 0.0207(11) -0.0119(9) 0.0033(9) 0.0024(9)
Cl42 0.0247(11) 0.0372(13) 0.0305(12) -0.0167(10) 0.0003(9) 0.0022(9)
Cl43 0.0215(11) 0.0386(13) 0.0241(11) 0.0045(9) -0.0040(9) 0.0059(9)
Cl44 0.0192(10) 0.0411(13) 0.0175(10) -0.0046(9) -0.0026(8) 0.0056(9)

loop_
_atom_type_symbol
_atom_type_description
_atom_type_scat_dispersion_real
_atom_type_scat_dispersion_imag
_atom_type_scat_source
Cl Cl 0.1484 0.1585 'International Tables Vol C Tables 4.2.6.8 and 6.1.1.4'
Ga Ga 0.2307 1.6083 'International Tables Vol C Tables 4.2.6.8 and 6.1.1.4'
Sb Sb -0.5866 1.5461 'International Tables Vol C Tables 4.2.6.8 and 6.1.1.4'
Te Te -0.5308 1.6751 'International Tables Vol C Tables 4.2.6.8 and 6.1.1.4'

loop_
_geom_angle_atom_site_label_1
_geom_angle_atom_site_label_2
_geom_angle_atom_site_label_3
_geom_angle
_geom_angle_site_symmetry_1
_geom_angle_site_symmetry_3
Sb1A Te1A Sb1A 87.19(2) 2_655 .
Sb1A Te1A Sb3A 96.59(2) 2_655 .
Sb1A Te1A Sb3A 102.58(2) . .
Sb3A Te2A Sb2A 87.02(2) . .
Sb3A Te2A Sb4A 88.579(19) . .
Sb2A Te2A Sb4A 99.75(2) . .
Sb3A Te3A Sb2A 86.24(2) . .
Sb3A Te3A Sb4A 96.94(2) . 2_665
Sb2A Te3A Sb4A 98.29(2) . 2_665
Sb4A Te4A Sb4A 89.66(2) 2_665 .
Te1A Sb1A Te1A 92.81(2) 2_655 .
Te1A Sb1A Sb2A 89.31(2) 2_655 .
Te1A Sb1A Sb2A 97.26(2) . .
Te2A Sb2A Te3A 91.57(2) . .
Te2A Sb2A Sb1A 97.80(2) . .
Te3A Sb2A Sb1A 84.89(2) . .
Te2A Sb3A Te3A 92.08(2) . .
Te2A Sb3A Te1A 90.81(2) . .
Te3A Sb3A Te1A 84.68(2) . .
Te4A Sb4A Te4A 90.34(2) 2_665 .
Te4A Sb4A Te3A 88.681(19) 2_665 2_665
Te4A Sb4A Te3A 93.48(2) . 2_665
Te4A Sb4A Te2A 87.077(19) 2_665 .
Te4A Sb4A Te2A 92.66(2) . .
Te3A Sb4A Te2A 172.56(2) 2_665 .
Sb1B Te1B Sb1B 86.28(2) 2_756 .
Sb1B Te1B Sb2B 104.18(2) 2_756 .
Sb1B Te1B Sb2B 95.13(2) . .
Sb2B Te2B Sb3B 88.20(2) . .
Sb2B Te3B Sb3B 87.81(2) . .
Sb2B Te3B Sb4B 101.06(2) . .
Sb3B Te3B Sb4B 94.71(2) . .
Sb4B Te4B Sb4B 86.48(2) . 2_766
Te1B Sb1B Te1B 93.72(2) 2_756 .
Te1B Sb1B Sb3B 96.60(2) 2_756 2_756
Te1B Sb1B Sb3B 91.28(2) . 2_756
Te2B Sb2B Te3B 90.88(2) . .
Te2B Sb2B Te1B 90.21(2) . .
Te3B Sb2B Te1B 82.803(19) . .
Te2B Sb3B Te3B 90.17(2) . .
Te2B Sb3B Sb1B 96.88(2) . 2_756
Te3B Sb3B Sb1B 86.64(2) . 2_756
Te4B Sb4B Te4B 93.52(2) . 2_766
Te4B Sb4B Te3B 85.61(2) . .
Te4B Sb4B Te3B 96.09(2) 2_766 .
Cl14 Ga1 Cl13 111.40(9) . .
Cl14 Ga1 Cl12 109.64(9) . .
Cl13 Ga1 Cl12 109.73(8) . .
Cl14 Ga1 Cl11 108.50(9) . .
Cl13 Ga1 Cl11 109.87(9) . .
Cl12 Ga1 Cl11 107.62(9) . .
Cl21 Ga2 Cl22 107.94(10) . .
Cl21 Ga2 Cl23 109.96(9) . .
Cl22 Ga2 Cl23 110.65(8) . .
Cl21 Ga2 Cl24 111.77(10) . .
Cl22 Ga2 Cl24 107.93(9) . .
Cl23 Ga2 Cl24 108.58(9) . .
Cl34 Ga3 Cl33 112.60(10) . .
Cl34 Ga3 Cl31 111.17(9) . .
Cl33 Ga3 Cl31 109.96(9) . .
Cl34 Ga3 Cl32 107.57(10) . .
Cl33 Ga3 Cl32 107.34(9) . .
Cl31 Ga3 Cl32 107.99(9) . .
Cl41 Ga4 Cl42 112.36(9) . .
Cl41 Ga4 Cl44 108.96(8) . .
Cl42 Ga4 Cl44 110.35(9) . .
Cl41 Ga4 Cl43 109.53(9) . .
Cl42 Ga4 Cl43 108.27(9) . .
Cl44 Ga4 Cl43 107.23(9) . .

loop_
_geom_bond_atom_site_label_1
_geom_bond_atom_site_label_2
_geom_bond_distance
_geom_bond_site_symmetry_2
Te1A Sb1A 2.8335(7) 2_655
Te1A Sb1A 2.8408(8) .
Te1A Sb3A 2.9749(8) .
Te2A Sb3A 2.8040(7) .
Te2A Sb2A 2.8203(7) .
Te2A Sb4A 3.2754(7) .
Te3A Sb3A 2.8288(7) .
Te3A Sb2A 2.8368(7) .
Te3A Sb4A 3.0460(7) 2_665
Te4A Sb4A 2.7982(7) 2_665
Te4A Sb4A 2.8134(7) .
Sb1A Te1A 2.8336(7) 2_655
Sb1A Sb2A 2.9246(8) .
Sb4A Te4A 2.7983(7) 2_665
Sb4A Te3A 3.0460(7) 2_665
Te1B Sb1B 2.8415(7) 2_756
Te1B Sb1B 2.8454(7) .
Te1B Sb2B 3.0029(7) .
Te2B Sb2B 2.8048(7) .
Te2B Sb3B 2.8223(7) .
Te3B Sb2B 2.8150(7) .
Te3B Sb3B 2.8319(7) .
Te3B Sb4B 3.0126(7) .
Te4B Sb4B 2.8049(7) .
Te4B Sb4B 2.8266(7) 2_766
Sb1B Te1B 2.8414(7) 2_756
Sb1B Sb3B 2.9294(7) 2_756
Sb3B Sb1B 2.9295(7) 2_756
Sb4B Te4B 2.8266(7) 2_766
Ga1 Cl14 2.165(2) .
Ga1 Cl13 2.165(2) .
Ga1 Cl12 2.180(2) .
Ga1 Cl11 2.189(2) .
Ga2 Cl21 2.171(2) .
Ga2 Cl22 2.174(2) .
Ga2 Cl23 2.175(2) .
Ga2 Cl24 2.175(2) .
Ga3 Cl34 2.161(2) .
Ga3 Cl33 2.165(2) .
Ga3 Cl31 2.169(2) .
Ga3 Cl32 2.202(2) .
Ga4 Cl41 2.163(2) .
Ga4 Cl42 2.176(2) .
Ga4 Cl44 2.181(2) .
Ga4 Cl43 2.189(2) .
